data_7713814
loop_
_publ_author_name
'Naina, Vanitha R.'
'Singh, Akhil K.'
'Shubham, ?'
'Kr&#xe4;tschmer, Frederic'
'Lebedkin, Sergei'
'Kappes, Manfred M.'
'Roesky, Peter W.'

_publ_section_title
;
 Heteroleptic copper(I) complexes with coumarin-substituted
 aminodiphosphine and diimine ligands: synthesis and photophysical
 studies.
;
_journal_name_full 'Dalton transactions (Cambridge, England : 2003)'
_journal_paper_doi 10.1039/d3dt02317f
_journal_year 2023
_chemical_formula_moiety 'C46 H35 Cu N3 O3 P2, F6 P, C H2 Cl2'
_chemical_formula_sum 'C47 H37 Cl2 Cu F6 N3 O3 P3'
_chemical_formula_weight 1033.14
_space_group_crystal_system monoclinic
_space_group_IT_number 14
_space_group_name_Hall '-P 2ybc'
_space_group_name_H-M_alt 'P 1 21/c 1'
_atom_sites_solution_hydrogens geom
_atom_sites_solution_primary dual
_audit_creation_date 2023-01-17
_audit_creation_method
;
Olex2 1.5-alpha
(compiled 2022.11.02 svn.ra8b101fa for OlexSys, GUI svn.r6635)
;
_audit_update_record
;
2023-06-01 deposited with the CCDC.	2023-07-31 downloaded from the CCDC.
;
_cell_angle_alpha 90
_cell_angle_beta 90.960(3)
_cell_angle_gamma 90
_cell_formula_units_Z 4
_cell_length_a 17.9964(7)
_cell_length_b 14.6953(3)
_cell_length_c 17.3565(6)
_cell_measurement_reflns_used 36168
_cell_measurement_temperature 100
_cell_measurement_theta_max 30.96
_cell_measurement_theta_min 1.79
_cell_volume 4589.5(3)
_computing_cell_refinement
;
X-Area Recipe 1.33.0.0 (STOE, 2015)
;
_computing_data_collection
;
X-Area Pilatus3_SV 1.31.150.0 (STOE, 2018)
;
_computing_data_reduction
;
X-Area Integrate 1.73.1.0 (STOE, 2018)
X-Area LANA 1.73.2.0 (STOE, 2018)
;
_computing_molecular_graphics 'Olex2 1.5-alpha (Dolomanov et al., 2009)'
_computing_publication_material
;
STOE & Cie GmbH, X-Area, software package for collecting single-crystal or
multi-domain crystal data on STOE area-detector diffractometers, for image 
processing, for the correction and scaling of reflection intensities and 
for outlier rejection, version 1.84, Darmstadt 2018
;
_computing_structure_refinement 'SHELXL 2018/3 (Sheldrick, 2015)'
_computing_structure_solution 'SHELXT  (Sheldrick, 2015)'
_diffrn_ambient_temperature 100
_diffrn_detector Pilatus200K
_diffrn_detector_area_resol_mean 5.81
_diffrn_detector_type 'DECTRIS PILATUS 200K'
_diffrn_measured_fraction_theta_full 0.999
_diffrn_measured_fraction_theta_max 0.827
_diffrn_measurement_details
;
 280 frames, detector distance = 40 mm
;
_diffrn_measurement_device 'Eulerian 4-circle diffractometer'
_diffrn_measurement_device_type 'STOE STADIVARI'
_diffrn_measurement_method 'rotation method, \w scans'
_diffrn_radiation_collimation '0.5 mm diameter, monocapillary'
_diffrn_radiation_monochromator 'plane graphite'
_diffrn_radiation_polarisn_norm 0
_diffrn_radiation_probe x-ray
_diffrn_radiation_type 'Mo K\a'
_diffrn_radiation_wavelength 0.71073
_diffrn_reflns_av_R_equivalents 0.0345
_diffrn_reflns_av_unetI/netI 0.0441
_diffrn_reflns_Laue_measured_fraction_full 0.999
_diffrn_reflns_Laue_measured_fraction_max 0.827
_diffrn_reflns_limit_h_max 24
_diffrn_reflns_limit_h_min -26
_diffrn_reflns_limit_k_max 19
_diffrn_reflns_limit_k_min -19
_diffrn_reflns_limit_l_max 25
_diffrn_reflns_limit_l_min -20
_diffrn_reflns_number 28411
_diffrn_reflns_point_group_measured_fraction_full 0.999
_diffrn_reflns_point_group_measured_fraction_max 0.827
_diffrn_reflns_theta_full 25.242
_diffrn_reflns_theta_max 31.456
_diffrn_reflns_theta_min 1.789
_diffrn_source 'Mo Genix 3D HF'
_diffrn_source_current 1.000
_diffrn_source_power 0.050
_diffrn_source_voltage 50
_exptl_absorpt_coefficient_mu 0.767
_exptl_absorpt_correction_T_max 0.7575
_exptl_absorpt_correction_T_min 0.4595
_exptl_absorpt_correction_type multi-scan
_exptl_absorpt_process_details
;
STOE X-Red32, absorption correction by Gaussian integration, analogous to
P. Coppens, "The Evaluation of Absorption and Extinction in Single-Crystal
Structure Analysis", published in: F. R. Ahmed (Editor), "Crystallographic
Computing", Munksgaard, Copenhagen (1970), 255 - 270.
Afterwards scaling of reflection intensities was performed within STOE LANA.
J. Koziskova, F. Hahn, J. Richter, J. Kozisek, "Comparison of different
absorption corrections on the model structure of tetrakis(\m~2~-acetato)-
diaqua-di-copper(II)", Acta Chimica Slovaca, vol. 9, no. 2, 2016, pp. 136 - 140.
;
_exptl_crystal_colour yellow
_exptl_crystal_colour_primary yellow
_exptl_crystal_density_diffrn 1.495
_exptl_crystal_density_method 'not measured'
_exptl_crystal_description prism
_exptl_crystal_F_000 2104
_exptl_crystal_size_max 0.489
_exptl_crystal_size_mid 0.4
_exptl_crystal_size_min 0.314
_refine_diff_density_max 1.230
_refine_diff_density_min -0.727
_refine_diff_density_rms 0.093
_refine_ls_extinction_method none
_refine_ls_goodness_of_fit_ref 1.047
_refine_ls_hydrogen_treatment constr
_refine_ls_matrix_type full
_refine_ls_number_parameters 670
_refine_ls_number_reflns 12587
_refine_ls_number_restraints 467
_refine_ls_restrained_S_all 1.069
_refine_ls_R_factor_all 0.0793
_refine_ls_R_factor_gt 0.0545
_refine_ls_shift/su_max 0.001
_refine_ls_shift/su_mean 0.000
_refine_ls_structure_factor_coef Fsqd
_refine_ls_weighting_details 'w=1/[\s^2^(Fo^2^)+(0.0800P)^2^+4.3553P] where P=(Fo^2^+2Fc^2^)/3'
_refine_ls_weighting_scheme calc
_refine_ls_wR_factor_gt 0.1387
_refine_ls_wR_factor_ref 0.1553
_reflns_Friedel_coverage 0.000
_reflns_number_gt 9339
_reflns_number_total 12587
_reflns_threshold_expression 'I > 2\s(I)'
_cod_data_source_file d3dt02317f2.cif
_cod_data_source_block nv322
_cod_database_code 7713814
_shelx_shelxl_version_number 2018/3
_shelx_space_group_comment
;
The symmetry employed for this shelxl refinement is uniquely defined
by the following loop, which should always be used as a source of
symmetry information in preference to the above space-group names.
They are only intended as comments.
;
_shelx_estimated_absorpt_t_max 0.795
_shelx_estimated_absorpt_t_min 0.706
_olex2_refinement_description
;
1. Fixed Uiso
 At 1.2 times of:
  All C(H) groups, All C(H,H) groups
 At 1.5 times of:
  All C(H,H,H) groups
2. Restrained distances
 P3-F6A \\sim P3-F6B
 with sigma of 0.02
 P3-F4A \\sim P3-F4B
 with sigma of 0.02
 P3-F5A \\sim P3-F5B
 with sigma of 0.02
 P3-F2A \\sim P3-F2B
 with sigma of 0.02
 P3-F1A \\sim P3-F1B
 with sigma of 0.02
 P3-F3A \\sim P3-F3B
 with sigma of 0.02
 F2B-F3B \\sim F1B-F5B
 with sigma of 0.02
 F2A-F3A \\sim F1A-F5A
 with sigma of 0.02
 F6A-P3 \\sim P3-F4A
 with sigma of 0.02
 Cl1A-C47A \\sim Cl1B-C46B
 with sigma of 0.02
 Cl2A-C47A \\sim Cl2B-C46B
 with sigma of 0.02
 Cl1A-Cl2A \\sim Cl1B-Cl2B
 with sigma of 0.04
3. Uiso/Uaniso restraints and constraints
F2B \\sim P3 \\sim F3B \\sim F1A \\sim F3A \\sim F1B \\sim F5A \\sim F4B \\sim
F5B \\sim F4A \\sim F6A \\sim F6B \\sim F2A: within 2.5A with sigma of 0.01 and
sigma for terminal atoms of 0.02 within 2.5A
C47A \\sim Cl1A \\sim Cl2A \\sim C46B \\sim Cl2B \\sim Cl1B: within 2.5A with
sigma of 0.01 and sigma for terminal atoms of 0.02 within 2.5A
4. Rigid body (RIGU) restrains
 C47A, Cl1A, Cl2A, C46B, Cl2B, Cl1B
 with sigma for 1-2 distances of 0.01 and sigma for 1-3 distances of 0.01
5. Others
 Sof(F2B)=Sof(F1B)=Sof(F3B)=Sof(F5B)=Sof(F4B)=Sof(F6B)=1-FVAR(1)
 Sof(F6A)=Sof(F4A)=Sof(F5A)=Sof(F2A)=Sof(F1A)=Sof(F3A)=FVAR(1)
 Sof(C46B)=Sof(H46A)=Sof(H46B)=Sof(Cl2B)=Sof(Cl1B)=1-FVAR(2)
 Sof(Cl1A)=Sof(Cl2A)=Sof(C47A)=Sof(H47A)=Sof(H47B)=FVAR(2)
6.a Secondary CH2 refined with riding coordinates:
 C47A(H47A,H47B), C46B(H46A,H46B)
6.b Aromatic/amide H refined with riding coordinates:
 C2(H2), C8(H8), C22(H22), C28(H28), C18(H18), C24(H24), C5(H5), C30(H30),
 C34(H34), C27(H27), C21(H21), C16(H16), C6(H6), C31(H31), C19(H19), C25(H25),
 C20(H20), C46(H46), C32(H32), C26(H26), C12(H12), C35(H35), C33(H33), C45(H45),
  C14(H14), C36(H36), C38(H38), C13(H13), C15(H15), C37(H37), C44(H44), C43(H43)
6.c Idealised Me refined as rotating group:
 C10(H10A,H10B,H10C)
;
_olex2_submission_special_instructions 'No special instructions were received'

loop_
_space_group_symop_operation_xyz
'x, y, z'
'-x, y+1/2, -z+1/2'
'-x, -y, -z'
'x, -y-1/2, z-1/2'

loop_
_atom_site_label
_atom_site_type_symbol
_atom_site_fract_x
_atom_site_fract_y
_atom_site_fract_z
_atom_site_U_iso_or_equiv
_atom_site_adp_type
_atom_site_occupancy
_atom_site_site_symmetry_order
_atom_site_calc_flag
_atom_site_refinement_flags_posn
_atom_site_refinement_flags_adp
_atom_site_refinement_flags_occupancy
_atom_site_disorder_assembly
_atom_site_disorder_group
Cu Cu 0.82653(2) 0.40978(2) 0.47363(2) 0.02197(9) Uani 1 1 d . . . . .
P2 P 0.70187(3) 0.43725(4) 0.48713(3) 0.01855(13) Uani 1 1 d . . . . .
P1 P 0.78514(3) 0.45695(4) 0.35596(3) 0.01807(13) Uani 1 1 d . . . . .
P3 P 0.85312(6) 1.02359(6) 0.32473(5) 0.0427(2) Uani 1 1 d D U . . .
Cl1A Cl 0.3775(6) 0.4288(7) -0.0548(10) 0.135(3) Uani 0.375(16) 1 d D U P A 1
Cl2A Cl 0.2294(5) 0.3602(7) -0.0592(6) 0.129(3) Uani 0.375(16) 1 d D U P A 1
O2 O 0.49037(10) 0.37005(12) 0.23552(10) 0.0228(4) Uani 1 1 d . . . . .
O1 O 0.39644(11) 0.31656(14) 0.16545(11) 0.0299(4) Uani 1 1 d . . . . .
O3 O 0.98624(11) 0.45489(15) 0.63714(11) 0.0337(5) Uani 1 1 d . . . . .
N1 N 0.69706(11) 0.46892(14) 0.39188(11) 0.0194(4) Uani 1 1 d . . . . .
F6A F 0.9182(5) 0.9542(7) 0.3051(5) 0.0621(18) Uani 0.666(7) 1 d D U P B 1
F4A F 0.7864(4) 1.0925(6) 0.3445(4) 0.0511(15) Uani 0.666(7) 1 d D U P B 1
N2 N 0.90261(12) 0.47771(17) 0.54150(13) 0.0272(5) Uani 1 1 d . . . . .
N3 N 0.87875(12) 0.29853(17) 0.52160(12) 0.0268(5) Uani 1 1 d . . . . .
C2 C 0.59116(13) 0.42032(17) 0.31235(13) 0.0194(5) Uani 1 1 d . . . . .
H2 H 0.607289 0.358967 0.316872 0.023 Uiso 1 1 calc R U . . .
C29 C 0.66756(14) 0.53037(17) 0.54499(13) 0.0206(5) Uani 1 1 d . . . . .
C1 C 0.63135(13) 0.49032(17) 0.34746(12) 0.0188(4) Uani 1 1 d . . . . .
C3 C 0.52689(14) 0.44188(17) 0.27048(13) 0.0206(5) Uani 1 1 d . . . . .
C9 C 0.42363(14) 0.38284(19) 0.19607(14) 0.0246(5) Uani 1 1 d . . . . .
C23 C 0.63607(14) 0.34438(17) 0.49711(13) 0.0209(5) Uani 1 1 d . . . . .
C11 C 0.81056(14) 0.56843(18) 0.31928(14) 0.0224(5) Uani 1 1 d . . . . .
C8 C 0.39285(15) 0.47408(19) 0.19537(15) 0.0267(5) Uani 1 1 d . . . . .
H8 H 0.345419 0.483564 0.171892 0.032 Uiso 1 1 calc R U . . .
C17 C 0.77149(13) 0.39091(17) 0.26865(13) 0.0201(5) Uani 1 1 d . . . . .
C4 C 0.50070(14) 0.53109(18) 0.26375(13) 0.0222(5) Uani 1 1 d . . . . .
C22 C 0.79137(14) 0.29898(18) 0.26999(14) 0.0230(5) Uani 1 1 d . . . . .
H22 H 0.815186 0.274012 0.314441 0.028 Uiso 1 1 calc R U . . .
C28 C 0.57968(14) 0.34235(18) 0.55112(14) 0.0235(5) Uani 1 1 d . . . . .
H28 H 0.568620 0.395482 0.579925 0.028 Uiso 1 1 calc R U . . .
C18 C 0.73656(14) 0.42741(18) 0.20299(14) 0.0238(5) Uani 1 1 d . . . . .
H18 H 0.723147 0.489924 0.201678 0.029 Uiso 1 1 calc R U . . .
C24 C 0.65149(15) 0.26466(18) 0.45566(14) 0.0252(5) Uani 1 1 d . . . . .
H24 H 0.689840 0.264950 0.418712 0.030 Uiso 1 1 calc R U . . .
C5 C 0.54447(15) 0.59998(18) 0.29632(14) 0.0248(5) Uani 1 1 d . . . . .
H5 H 0.529749 0.661619 0.289799 0.030 Uiso 1 1 calc R U . . .
C7 C 0.42872(15) 0.54580(19) 0.22658(14) 0.0256(5) Uani 1 1 d . . . . .
F5A F 0.8389(3) 1.0385(3) 0.2340(2) 0.0579(12) Uani 0.666(7) 1 d D U P B 1
C30 C 0.59844(15) 0.57341(18) 0.53435(14) 0.0246(5) Uani 1 1 d . . . . .
H30 H 0.564245 0.551757 0.496306 0.030 Uiso 1 1 calc R U . . .
C34 C 0.71656(15) 0.5621(2) 0.60235(15) 0.0280(5) Uani 1 1 d . . . . .
H34 H 0.763084 0.532807 0.610491 0.034 Uiso 1 1 calc R U . . .
C27 C 0.53951(16) 0.2629(2) 0.56305(16) 0.0292(6) Uani 1 1 d . . . . .
H27 H 0.500819 0.262298 0.599614 0.035 Uiso 1 1 calc R U . . .
C21 C 0.77642(16) 0.24411(19) 0.20661(16) 0.0287(6) Uani 1 1 d . . . . .
H21 H 0.790077 0.181672 0.207458 0.034 Uiso 1 1 calc R U . . .
C16 C 0.79272(16) 0.64627(19) 0.36118(17) 0.0302(6) Uani 1 1 d . . . . .
H16 H 0.764833 0.641082 0.406960 0.036 Uiso 1 1 calc R U . . .
C6 C 0.60880(15) 0.58049(18) 0.33788(14) 0.0234(5) Uani 1 1 d . . . . .
H6 H 0.637550 0.628420 0.359849 0.028 Uiso 1 1 calc R U . . .
C41 C 0.93077(15) 0.5621(2) 0.56417(16) 0.0290(6) Uani 1 1 d . . . . .
C31 C 0.58030(17) 0.6480(2) 0.57989(15) 0.0298(6) Uani 1 1 d . . . . .
H31 H 0.533696 0.677404 0.572525 0.036 Uiso 1 1 calc R U . . .
C19 C 0.72154(15) 0.3722(2) 0.13979(15) 0.0284(6) Uani 1 1 d . . . . .
H19 H 0.697736 0.396763 0.095173 0.034 Uiso 1 1 calc R U . . .
C25 C 0.61145(17) 0.18567(19) 0.46803(15) 0.0301(6) Uani 1 1 d . . . . .
H25 H 0.622262 0.132212 0.439551 0.036 Uiso 1 1 calc R U . . .
C20 C 0.74138(16) 0.2809(2) 0.14193(16) 0.0303(6) Uani 1 1 d . . . . .
H20 H 0.730867 0.243205 0.098637 0.036 Uiso 1 1 calc R U . . .
C39 C 0.92776(15) 0.3213(2) 0.57867(15) 0.0291(6) Uani 1 1 d . . . . .
C46 C 0.91666(17) 0.6494(2) 0.53724(17) 0.0337(6) Uani 1 1 d . . . . .
H46 H 0.881585 0.660861 0.496884 0.040 Uiso 1 1 calc R U . . .
C42 C 0.98196(15) 0.5468(2) 0.62432(16) 0.0321(6) Uani 1 1 d . . . . .
C32 C 0.62953(17) 0.6796(2) 0.63564(16) 0.0327(6) Uani 1 1 d . . . . .
H32 H 0.616847 0.730965 0.665913 0.039 Uiso 1 1 calc R U . . .
C26 C 0.55540(17) 0.1847(2) 0.52219(16) 0.0311(6) Uani 1 1 d . . . . .
H26 H 0.528094 0.130541 0.531087 0.037 Uiso 1 1 calc R U . . .
C12 C 0.85387(16) 0.5773(2) 0.25434(15) 0.0287(6) Uani 1 1 d . . . . .
H12 H 0.867439 0.524752 0.226002 0.034 Uiso 1 1 calc R U . . .
F2A F 0.7922(2) 0.9412(2) 0.3195(3) 0.0614(12) Uani 0.666(7) 1 d D U P B 1
C35 C 0.86931(17) 0.2088(2) 0.50774(17) 0.0325(6) Uani 1 1 d . . . . .
H35 H 0.835590 0.190917 0.467852 0.039 Uiso 1 1 calc R U . . .
C33 C 0.69733(18) 0.6367(2) 0.64768(17) 0.0361(7) Uani 1 1 d . . . . .
H33 H 0.730651 0.658039 0.686682 0.043 Uiso 1 1 calc R U . . .
C40 C 0.93736(14) 0.4184(2) 0.58530(14) 0.0288(6) Uani 1 1 d . . . . .
C45 C 0.95676(16) 0.7193(2) 0.57263(19) 0.0385(7) Uani 1 1 d . . . . .
H45 H 0.949632 0.780086 0.555291 0.046 Uiso 1 1 calc R U . . .
C14 C 0.85749(18) 0.7393(2) 0.27076(19) 0.0392(7) Uani 1 1 d . . . . .
H14 H 0.872550 0.797705 0.253498 0.047 Uiso 1 1 calc R U . . .
C36 C 0.90646(19) 0.1417(2) 0.54895(19) 0.0417(7) Uani 1 1 d . . . . .
H36 H 0.898534 0.079278 0.537150 0.050 Uiso 1 1 calc R U . . .
C10 C 0.39518(18) 0.6393(2) 0.22688(16) 0.0342(7) Uani 1 1 d . . . . .
H10A H 0.346230 0.637549 0.201307 0.051 Uiso 1 1 calc R U . . .
H10B H 0.427587 0.681362 0.199342 0.051 Uiso 1 1 calc R U . . .
H10C H 0.389806 0.659973 0.280168 0.051 Uiso 1 1 calc R U . . .
C38 C 0.96571(17) 0.2581(2) 0.62277(17) 0.0385(7) Uani 1 1 d . . . . .
H38 H 0.998483 0.277401 0.663005 0.046 Uiso 1 1 calc R U . . .
C13 C 0.87749(18) 0.6625(2) 0.23049(17) 0.0370(7) Uani 1 1 d . . . . .
H13 H 0.907547 0.667972 0.186251 0.044 Uiso 1 1 calc R U . . .
C15 C 0.81564(18) 0.7312(2) 0.3361(2) 0.0380(7) Uani 1 1 d . . . . .
H15 H 0.802362 0.784059 0.364112 0.046 Uiso 1 1 calc R U . . .
F1A F 0.9076(3) 1.1038(3) 0.3290(4) 0.0743(14) Uani 0.666(7) 1 d D U P B 1
C37 C 0.9559(2) 0.1671(3) 0.6083(2) 0.0447(8) Uani 1 1 d . . . . .
H37 H 0.982004 0.122511 0.637750 0.054 Uiso 1 1 calc R U . . .
C44 C 1.00725(17) 0.7024(3) 0.63301(19) 0.0418(8) Uani 1 1 d . . . . .
H44 H 1.033139 0.752168 0.655850 0.050 Uiso 1 1 calc R U . . .
C43 C 1.02063(16) 0.6161(3) 0.66042(19) 0.0389(7) Uani 1 1 d . . . . .
H43 H 1.054574 0.604837 0.701839 0.047 Uiso 1 1 calc R U . . .
F3A F 0.8634(3) 0.9998(4) 0.4134(2) 0.0785(14) Uani 0.666(7) 1 d D U P B 1
C47A C 0.2915(9) 0.4065(15) 0.0038(10) 0.089(4) Uani 0.375(16) 1 d D U P A 1
H47A H 0.302730 0.363853 0.046594 0.107 Uiso 0.375(16) 1 calc R U P A 1
H47B H 0.272082 0.463904 0.025522 0.107 Uiso 0.375(16) 1 calc R U P A 1
F2B F 0.8113(7) 0.9476(6) 0.3655(7) 0.083(2) Uani 0.334(7) 1 d D U P B 2
F1B F 0.9010(5) 1.1093(6) 0.2839(6) 0.063(2) Uani 0.334(7) 1 d D U P B 2
F3B F 0.9059(6) 1.0402(7) 0.4005(5) 0.074(2) Uani 0.334(7) 1 d D U P B 2
F5B F 0.8036(6) 1.0187(7) 0.2524(6) 0.066(2) Uani 0.334(7) 1 d D U P B 2
F4B F 0.7986(11) 1.0966(15) 0.3595(11) 0.068(3) Uani 0.334(7) 1 d D U P B 2
F6B F 0.9110(9) 0.9545(13) 0.2894(9) 0.054(3) Uani 0.334(7) 1 d D U P B 2
C46B C 0.2997(6) 0.3718(9) 0.0095(6) 0.081(3) Uani 0.625(16) 1 d D U P A 2
H46A H 0.319320 0.316058 0.034677 0.097 Uiso 0.625(16) 1 calc R U P A 2
H46B H 0.277963 0.410118 0.050221 0.097 Uiso 0.625(16) 1 calc R U P A 2
Cl2B Cl 0.23188(17) 0.3414(4) -0.0515(3) 0.0908(15) Uani 0.625(16) 1 d D U P A 2
Cl1B Cl 0.37616(14) 0.4321(2) -0.0306(2) 0.0550(9) Uani 0.625(16) 1 d D U P A 2

loop_
_atom_site_aniso_label
_atom_site_aniso_U_11
_atom_site_aniso_U_22
_atom_site_aniso_U_33
_atom_site_aniso_U_23
_atom_site_aniso_U_13
_atom_site_aniso_U_12
Cu 0.01937(15) 0.02674(17) 0.01971(14) -0.00097(12) -0.00214(11) 0.00262(12)
P2 0.0185(3) 0.0223(3) 0.0149(2) 0.0001(2) 0.0007(2) 0.0019(2)
P1 0.0180(3) 0.0206(3) 0.0157(3) -0.0013(2) 0.0012(2) -0.0001(2)
P3 0.0546(5) 0.0266(4) 0.0464(5) -0.0016(3) -0.0140(4) 0.0030(4)
Cl1A 0.171(7) 0.076(4) 0.155(7) 0.018(4) -0.072(5) 0.019(4)
Cl2A 0.147(6) 0.101(4) 0.136(5) 0.018(4) -0.085(5) 0.000(4)
O2 0.0212(8) 0.0227(9) 0.0245(8) -0.0017(7) -0.0039(7) 0.0035(7)
O1 0.0263(9) 0.0328(11) 0.0304(9) -0.0061(8) -0.0026(8) 0.0023(8)
O3 0.0234(9) 0.0476(13) 0.0298(10) -0.0076(9) -0.0059(8) 0.0029(9)
N1 0.0192(9) 0.0225(10) 0.0165(8) 0.0004(7) 0.0006(7) 0.0021(8)
F6A 0.062(3) 0.044(2) 0.079(4) -0.012(3) -0.036(2) 0.023(2)
F4A 0.064(3) 0.033(2) 0.056(3) 0.001(2) 0.001(2) 0.012(2)
N2 0.0209(10) 0.0355(13) 0.0253(10) -0.0075(9) 0.0006(8) -0.0011(9)
N3 0.0233(11) 0.0326(12) 0.0245(10) -0.0005(9) -0.0001(8) 0.0050(9)
C2 0.0217(11) 0.0192(11) 0.0174(10) 0.0016(8) 0.0008(8) 0.0036(9)
C29 0.0221(11) 0.0238(12) 0.0159(10) -0.0002(9) 0.0024(9) -0.0004(10)
C1 0.0199(11) 0.0221(12) 0.0144(9) 0.0010(8) 0.0015(8) 0.0037(9)
C3 0.0225(11) 0.0201(11) 0.0193(10) -0.0001(9) 0.0019(9) 0.0010(9)
C9 0.0196(11) 0.0316(14) 0.0227(11) -0.0025(10) -0.0002(9) 0.0027(10)
C23 0.0231(12) 0.0229(12) 0.0165(10) 0.0031(9) -0.0023(9) 0.0008(10)
C11 0.0213(11) 0.0230(12) 0.0228(11) 0.0007(9) -0.0027(9) -0.0037(10)
C8 0.0238(12) 0.0329(14) 0.0234(11) -0.0009(10) -0.0037(10) 0.0104(11)
C17 0.0192(11) 0.0228(12) 0.0184(10) -0.0038(9) 0.0031(8) -0.0017(9)
C4 0.0259(12) 0.0239(12) 0.0169(10) -0.0006(9) 0.0001(9) 0.0065(10)
C22 0.0219(12) 0.0237(12) 0.0235(11) 0.0003(9) 0.0022(9) 0.0003(10)
C28 0.0221(12) 0.0257(13) 0.0226(11) 0.0016(10) 0.0007(9) 0.0007(10)
C18 0.0239(12) 0.0263(13) 0.0214(11) -0.0024(10) -0.0001(9) 0.0022(10)
C24 0.0321(13) 0.0254(13) 0.0181(10) 0.0013(9) 0.0012(10) 0.0021(11)
C5 0.0306(13) 0.0192(12) 0.0245(11) 0.0008(9) -0.0018(10) 0.0078(10)
C7 0.0278(13) 0.0304(14) 0.0184(10) -0.0002(10) -0.0002(9) 0.0108(11)
F5A 0.075(3) 0.056(2) 0.0430(19) -0.0007(16) -0.0049(19) 0.021(2)
C30 0.0260(12) 0.0279(13) 0.0200(11) -0.0008(10) 0.0015(9) 0.0038(11)
C34 0.0235(12) 0.0349(14) 0.0255(12) -0.0053(11) -0.0014(10) 0.0015(11)
C27 0.0274(13) 0.0306(14) 0.0296(13) 0.0070(11) 0.0025(11) 0.0006(11)
C21 0.0299(14) 0.0245(13) 0.0320(13) -0.0041(11) 0.0041(11) -0.0028(11)
C16 0.0306(14) 0.0254(13) 0.0348(14) -0.0038(11) 0.0011(11) -0.0025(11)
C6 0.0283(13) 0.0213(12) 0.0205(11) -0.0007(9) -0.0004(9) 0.0005(10)
C41 0.0207(12) 0.0380(15) 0.0284(12) -0.0088(11) 0.0049(10) -0.0021(11)
C31 0.0336(14) 0.0321(14) 0.0238(12) 0.0024(11) 0.0061(11) 0.0097(12)
C19 0.0262(13) 0.0389(15) 0.0201(11) -0.0030(11) -0.0028(10) -0.0033(12)
C25 0.0438(16) 0.0244(13) 0.0219(11) 0.0001(10) -0.0035(11) 0.0017(12)
C20 0.0305(14) 0.0336(15) 0.0268(12) -0.0096(11) 0.0011(11) -0.0081(12)
C39 0.0227(12) 0.0410(16) 0.0237(12) 0.0007(11) -0.0001(10) 0.0058(12)
C46 0.0290(14) 0.0391(16) 0.0331(14) -0.0088(12) 0.0052(11) -0.0002(12)
C42 0.0204(12) 0.0456(17) 0.0303(13) -0.0116(12) 0.0041(10) -0.0012(12)
C32 0.0422(16) 0.0287(14) 0.0274(13) -0.0070(11) 0.0064(12) -0.0001(12)
C26 0.0362(15) 0.0268(14) 0.0302(13) 0.0052(11) -0.0040(11) -0.0066(12)
C12 0.0302(14) 0.0322(14) 0.0239(12) 0.0031(10) 0.0021(10) -0.0080(12)
F2A 0.052(2) 0.0342(17) 0.098(3) -0.010(2) -0.008(2) -0.0024(15)
C35 0.0321(14) 0.0330(15) 0.0325(13) -0.0010(12) -0.0006(11) 0.0033(12)
C33 0.0377(16) 0.0399(17) 0.0307(13) -0.0143(12) -0.0016(12) -0.0054(14)
C40 0.0148(11) 0.0509(18) 0.0207(11) -0.0033(11) -0.0008(9) 0.0045(12)
C45 0.0286(14) 0.0424(18) 0.0447(16) -0.0161(14) 0.0112(13) -0.0031(13)
C14 0.0365(16) 0.0315(16) 0.0492(18) 0.0132(13) -0.0145(14) -0.0120(13)
C36 0.0444(18) 0.0376(17) 0.0430(17) 0.0050(14) -0.0008(14) 0.0118(15)
C10 0.0385(16) 0.0340(16) 0.0298(13) -0.0041(12) -0.0090(12) 0.0181(13)
C38 0.0286(14) 0.056(2) 0.0307(14) 0.0053(14) -0.0058(11) 0.0084(14)
C13 0.0380(16) 0.0436(18) 0.0294(13) 0.0099(13) -0.0031(12) -0.0160(14)
C15 0.0351(16) 0.0244(14) 0.0542(19) -0.0036(13) -0.0070(14) -0.0028(12)
F1A 0.066(2) 0.050(2) 0.107(4) -0.025(3) 0.005(3) -0.0250(19)
C37 0.0461(19) 0.045(2) 0.0425(17) 0.0111(15) -0.0018(14) 0.0152(16)
C44 0.0241(14) 0.052(2) 0.0493(18) -0.0252(16) 0.0098(13) -0.0086(14)
C43 0.0205(13) 0.056(2) 0.0398(15) -0.0184(15) 0.0015(11) 0.0000(13)
F3A 0.096(3) 0.083(3) 0.056(2) 0.012(2) -0.020(2) 0.012(3)
C47A 0.105(6) 0.090(7) 0.071(6) 0.028(6) -0.036(5) -0.041(6)
F2B 0.118(6) 0.043(4) 0.088(5) 0.006(4) 0.007(5) 0.005(4)
F1B 0.069(4) 0.043(4) 0.077(5) -0.005(4) -0.002(4) 0.003(3)
F3B 0.093(5) 0.071(5) 0.057(4) -0.023(4) -0.033(4) 0.033(4)
F5B 0.074(5) 0.061(4) 0.061(4) -0.021(4) -0.014(4) -0.005(4)
F4B 0.087(6) 0.046(5) 0.071(6) -0.008(4) -0.017(5) 0.010(4)
F6B 0.064(5) 0.051(4) 0.047(4) -0.007(4) 0.000(4) 0.003(4)
C46B 0.087(5) 0.091(6) 0.064(4) 0.032(4) -0.038(4) -0.036(5)
Cl2B 0.0459(14) 0.127(3) 0.099(2) -0.073(2) -0.0082(14) -0.0032(14)
Cl1B 0.0421(13) 0.0475(12) 0.0753(16) 0.0130(10) -0.0055(9) -0.0018(8)

loop_
_atom_type_symbol
_atom_type_description
_atom_type_scat_dispersion_real
_atom_type_scat_dispersion_imag
_atom_type_scat_source
C C 0.0033 0.0016 'International Tables Vol C Tables 4.2.6.8 and 6.1.1.4'
H H 0.0000 0.0000 'International Tables Vol C Tables 4.2.6.8 and 6.1.1.4'
Cl Cl 0.1484 0.1585 'International Tables Vol C Tables 4.2.6.8 and 6.1.1.4'
Cu Cu 0.3201 1.2651 'International Tables Vol C Tables 4.2.6.8 and 6.1.1.4'
F F 0.0171 0.0103 'International Tables Vol C Tables 4.2.6.8 and 6.1.1.4'
N N 0.0061 0.0033 'International Tables Vol C Tables 4.2.6.8 and 6.1.1.4'
O O 0.0106 0.0060 'International Tables Vol C Tables 4.2.6.8 and 6.1.1.4'
P P 0.1023 0.0942 'International Tables Vol C Tables 4.2.6.8 and 6.1.1.4'

loop_
_exptl_crystal_face_index_h
_exptl_crystal_face_index_k
_exptl_crystal_face_index_l
_exptl_crystal_face_perp_dist
0 5 -6 0.2350
-1 -5 5 0.1630
2 6 5 0.2190
-8 1 0 0.2220
8 -1 0 0.0920
-1 -3 -3 0.2700
1 0 5 0.1790
1 -1 -1 0.2160
-1 4 4 0.2180
-1 0 -6 0.2800

loop_
_geom_angle_atom_site_label_1
_geom_angle_atom_site_label_2
_geom_angle_atom_site_label_3
_geom_angle
_geom_angle_site_symmetry_1
_geom_angle_site_symmetry_3
_geom_angle_publ_flag
P1 Cu P2 74.44(2) . . ?
N2 Cu P2 120.00(7) . . ?
N2 Cu P1 125.02(7) . . ?
N2 Cu N3 81.84(9) . . ?
N3 Cu P2 122.66(7) . . ?
N3 Cu P1 138.44(7) . . ?
N1 P2 Cu 89.02(7) . . ?
N1 P2 C29 108.46(11) . . ?
N1 P2 C23 105.83(10) . . ?
C29 P2 Cu 122.15(8) . . ?
C29 P2 C23 106.60(12) . . ?
C23 P2 Cu 121.15(9) . . ?
N1 P1 Cu 89.75(7) . . ?
N1 P1 C11 105.85(11) . . ?
N1 P1 C17 104.16(11) . . ?
C11 P1 Cu 120.61(8) . . ?
C17 P1 Cu 128.78(9) . . ?
C17 P1 C11 102.76(11) . . ?
F6A P3 F4A 179.1(5) . . ?
F6A P3 F5A 89.1(3) . . ?
F6A P3 F2A 90.5(4) . . ?
F4A P3 F2A 88.6(4) . . ?
F5A P3 F4A 90.9(3) . . ?
F5A P3 F2A 87.2(2) . . ?
F1A P3 F6A 91.8(5) . . ?
F1A P3 F4A 89.1(4) . . ?
F1A P3 F5A 91.9(3) . . ?
F1A P3 F2A 177.6(3) . . ?
F1A P3 F3A 93.3(3) . . ?
F3A P3 F6A 89.5(4) . . ?
F3A P3 F4A 90.4(3) . . ?
F3A P3 F5A 174.6(3) . . ?
F3A P3 F2A 87.6(3) . . ?
F2B P3 F1B 177.2(5) . . ?
F2B P3 F3B 91.2(5) . . ?
F2B P3 F5B 93.5(6) . . ?
F2B P3 F4B 90.3(11) . . ?
F2B P3 F6B 92.5(9) . . ?
F3B P3 F1B 86.1(5) . . ?
F5B P3 F1B 89.2(5) . . ?
F5B P3 F3B 174.1(5) . . ?
F5B P3 F4B 89.3(8) . . ?
F5B P3 F6B 91.7(7) . . ?
F4B P3 F1B 88.7(10) . . ?
F4B P3 F3B 87.0(7) . . ?
F4B P3 F6B 176.9(13) . . ?
F6B P3 F1B 88.4(8) . . ?
F6B P3 F3B 91.7(7) . . ?
C3 O2 C9 121.1(2) . . ?
C40 O3 C42 104.3(2) . . ?
P2 N1 P1 106.79(11) . . ?
C1 N1 P2 127.13(16) . . ?
C1 N1 P1 125.66(15) . . ?
C41 N2 Cu 146.2(2) . . ?
C40 N2 Cu 108.53(19) . . ?
C40 N2 C41 105.1(2) . . ?
C39 N3 Cu 112.72(19) . . ?
C35 N3 Cu 130.49(19) . . ?
C35 N3 C39 116.7(2) . . ?
C1 C2 H2 120.6 . . ?
C3 C2 H2 120.6 . . ?
C3 C2 C1 118.8(2) . . ?
C30 C29 P2 125.20(19) . . ?
C34 C29 P2 115.45(19) . . ?
C34 C29 C30 119.3(2) . . ?
C2 C1 N1 119.4(2) . . ?
C2 C1 C6 120.1(2) . . ?
C6 C1 N1 120.5(2) . . ?
O2 C3 C2 116.2(2) . . ?
O2 C3 C4 121.6(2) . . ?
C2 C3 C4 122.2(2) . . ?
O2 C9 C8 117.2(2) . . ?
O1 C9 O2 116.7(2) . . ?
O1 C9 C8 126.1(2) . . ?
C28 C23 P2 124.3(2) . . ?
C28 C23 C24 118.6(2) . . ?
C24 C23 P2 116.28(19) . . ?
C16 C11 P1 119.6(2) . . ?
C12 C11 P1 121.2(2) . . ?
C12 C11 C16 118.9(3) . . ?
C9 C8 H8 118.6 . . ?
C7 C8 C9 122.7(2) . . ?
C7 C8 H8 118.6 . . ?
C22 C17 P1 118.19(19) . . ?
C22 C17 C18 119.7(2) . . ?
C18 C17 P1 121.90(19) . . ?
C3 C4 C7 118.3(2) . . ?
C5 C4 C3 117.3(2) . . ?
C5 C4 C7 124.4(2) . . ?
C17 C22 H22 119.9 . . ?
C21 C22 C17 120.2(2) . . ?
C21 C22 H22 119.9 . . ?
C23 C28 H28 119.9 . . ?
C27 C28 C23 120.3(2) . . ?
C27 C28 H28 119.9 . . ?
C17 C18 H18 120.0 . . ?
C19 C18 C17 119.9(2) . . ?
C19 C18 H18 120.0 . . ?
C23 C24 H24 119.6 . . ?
C25 C24 C23 120.8(2) . . ?
C25 C24 H24 119.6 . . ?
C4 C5 H5 119.3 . . ?
C6 C5 C4 121.5(2) . . ?
C6 C5 H5 119.3 . . ?
C8 C7 C4 118.7(2) . . ?
C8 C7 C10 121.9(2) . . ?
C4 C7 C10 119.4(2) . . ?
C29 C30 H30 120.2 . . ?
C31 C30 C29 119.7(2) . . ?
C31 C30 H30 120.2 . . ?
C29 C34 H34 119.9 . . ?
C33 C34 C29 120.2(3) . . ?
C33 C34 H34 119.9 . . ?
C28 C27 H27 119.7 . . ?
C26 C27 C28 120.6(3) . . ?
C26 C27 H27 119.7 . . ?
C22 C21 H21 120.2 . . ?
C22 C21 C20 119.7(3) . . ?
C20 C21 H21 120.2 . . ?
C11 C16 H16 120.0 . . ?
C15 C16 C11 120.1(3) . . ?
C15 C16 H16 120.0 . . ?
C1 C6 H6 120.1 . . ?
C5 C6 C1 119.9(2) . . ?
C5 C6 H6 120.1 . . ?
N2 C41 C42 107.4(3) . . ?
C46 C41 N2 131.6(3) . . ?
C46 C41 C42 121.0(3) . . ?
C30 C31 H31 119.7 . . ?
C32 C31 C30 120.5(3) . . ?
C32 C31 H31 119.7 . . ?
C18 C19 H19 120.1 . . ?
C18 C19 C20 119.8(3) . . ?
C20 C19 H19 120.1 . . ?
C24 C25 H25 120.1 . . ?
C24 C25 C26 119.9(3) . . ?
C26 C25 H25 120.1 . . ?
C21 C20 C19 120.7(2) . . ?
C21 C20 H20 119.6 . . ?
C19 C20 H20 119.6 . . ?
N3 C39 C40 112.2(2) . . ?
N3 C39 C38 123.3(3) . . ?
C38 C39 C40 124.5(3) . . ?
C41 C46 H46 121.8 . . ?
C41 C46 C45 116.3(3) . . ?
C45 C46 H46 121.8 . . ?
O3 C42 C41 108.3(2) . . ?
O3 C42 C43 128.9(3) . . ?
C43 C42 C41 122.8(3) . . ?
C31 C32 H32 119.8 . . ?
C31 C32 C33 120.4(3) . . ?
C33 C32 H32 119.8 . . ?
C27 C26 C25 119.8(3) . . ?
C27 C26 H26 120.1 . . ?
C25 C26 H26 120.1 . . ?
C11 C12 H12 119.8 . . ?
C11 C12 C13 120.4(3) . . ?
C13 C12 H12 119.8 . . ?
N3 C35 H35 118.5 . . ?
N3 C35 C36 123.1(3) . . ?
C36 C35 H35 118.5 . . ?
C34 C33 H33 120.1 . . ?
C32 C33 C34 119.9(3) . . ?
C32 C33 H33 120.1 . . ?
O3 C40 C39 121.3(2) . . ?
N2 C40 O3 114.9(3) . . ?
N2 C40 C39 123.8(2) . . ?
C46 C45 H45 119.2 . . ?
C46 C45 C44 121.7(3) . . ?
C44 C45 H45 119.2 . . ?
C13 C14 H14 120.1 . . ?
C15 C14 H14 120.1 . . ?
C15 C14 C13 119.8(3) . . ?
C35 C36 H36 120.5 . . ?
C35 C36 C37 119.1(3) . . ?
C37 C36 H36 120.5 . . ?
C7 C10 H10A 109.5 . . ?
C7 C10 H10B 109.5 . . ?
C7 C10 H10C 109.5 . . ?
H10A C10 H10B 109.5 . . ?
H10A C10 H10C 109.5 . . ?
H10B C10 H10C 109.5 . . ?
C39 C38 H38 120.1 . . ?
C37 C38 C39 119.7(3) . . ?
C37 C38 H38 120.1 . . ?
C12 C13 H13 119.9 . . ?
C14 C13 C12 120.2(3) . . ?
C14 C13 H13 119.9 . . ?
C16 C15 H15 119.8 . . ?
C14 C15 C16 120.5(3) . . ?
C14 C15 H15 119.8 . . ?
C36 C37 H37 120.9 . . ?
C38 C37 C36 118.2(3) . . ?
C38 C37 H37 120.9 . . ?
C45 C44 H44 118.9 . . ?
C43 C44 C45 122.1(3) . . ?
C43 C44 H44 118.9 . . ?
C42 C43 H43 121.9 . . ?
C44 C43 C42 116.1(3) . . ?
C44 C43 H43 121.9 . . ?
Cl1A C47A H47A 110.7 . . ?
Cl1A C47A H47B 110.7 . . ?
Cl2A C47A Cl1A 105.0(10) . . ?
Cl2A C47A H47A 110.7 . . ?
Cl2A C47A H47B 110.7 . . ?
H47A C47A H47B 108.8 . . ?
H46A C46B H46B 107.3 . . ?
Cl2B C46B H46A 108.2 . . ?
Cl2B C46B H46B 108.2 . . ?
Cl2B C46B Cl1B 116.5(6) . . ?
Cl1B C46B H46A 108.2 . . ?
Cl1B C46B H46B 108.2 . . ?

loop_
_geom_bond_atom_site_label_1
_geom_bond_atom_site_label_2
_geom_bond_distance
_geom_bond_site_symmetry_2
_geom_bond_publ_flag
Cu P2 2.2953(7) . ?
Cu P1 2.2705(7) . ?
Cu N2 2.051(2) . ?
Cu N3 2.055(2) . ?
P2 N1 1.718(2) . ?
P2 C29 1.812(3) . ?
P2 C23 1.817(3) . ?
P1 N1 1.722(2) . ?
P1 C11 1.819(3) . ?
P1 C17 1.813(2) . ?
P3 F6A 1.593(6) . ?
P3 F4A 1.612(6) . ?
P3 F5A 1.606(4) . ?
P3 F2A 1.634(4) . ?
P3 F1A 1.533(4) . ?
P3 F3A 1.586(4) . ?
P3 F2B 1.528(9) . ?
P3 F1B 1.688(9) . ?
P3 F3B 1.627(7) . ?
P3 F5B 1.529(8) . ?
P3 F4B 1.581(13) . ?
P3 F6B 1.585(12) . ?
Cl1A C47A 1.894(15) . ?
Cl2A C47A 1.694(14) . ?
O2 C3 1.379(3) . ?
O2 C9 1.385(3) . ?
O1 C9 1.209(3) . ?
O3 C42 1.371(4) . ?
O3 C40 1.358(3) . ?
N1 C1 1.436(3) . ?
N2 C41 1.394(4) . ?
N2 C40 1.308(4) . ?
N3 C39 1.357(3) . ?
N3 C35 1.351(4) . ?
C2 H2 0.9500 . ?
C2 C1 1.392(3) . ?
C2 C3 1.392(3) . ?
C29 C30 1.405(4) . ?
C29 C34 1.399(4) . ?
C1 C6 1.395(3) . ?
C3 C4 1.397(3) . ?
C9 C8 1.451(4) . ?
C23 C28 1.393(3) . ?
C23 C24 1.405(4) . ?
C11 C16 1.396(4) . ?
C11 C12 1.387(4) . ?
C8 H8 0.9500 . ?
C8 C7 1.345(4) . ?
C17 C22 1.398(4) . ?
C17 C18 1.399(3) . ?
C4 C5 1.397(4) . ?
C4 C7 1.454(4) . ?
C22 H22 0.9500 . ?
C22 C21 1.387(4) . ?
C28 H28 0.9500 . ?
C28 C27 1.391(4) . ?
C18 H18 0.9500 . ?
C18 C19 1.387(4) . ?
C24 H24 0.9500 . ?
C24 C25 1.385(4) . ?
C5 H5 0.9500 . ?
C5 C6 1.384(4) . ?
C7 C10 1.501(4) . ?
C30 H30 0.9500 . ?
C30 C31 1.394(4) . ?
C34 H34 0.9500 . ?
C34 C33 1.396(4) . ?
C27 H27 0.9500 . ?
C27 C26 1.382(4) . ?
C21 H21 0.9500 . ?
C21 C20 1.388(4) . ?
C16 H16 0.9500 . ?
C16 C15 1.386(4) . ?
C6 H6 0.9500 . ?
C41 C46 1.387(4) . ?
C41 C42 1.399(4) . ?
C31 H31 0.9500 . ?
C31 C32 1.381(4) . ?
C19 H19 0.9500 . ?
C19 C20 1.389(4) . ?
C25 H25 0.9500 . ?
C25 C26 1.390(4) . ?
C20 H20 0.9500 . ?
C39 C40 1.442(4) . ?
C39 C38 1.378(4) . ?
C46 H46 0.9500 . ?
C46 C45 1.393(4) . ?
C42 C43 1.378(4) . ?
C32 H32 0.9500 . ?
C32 C33 1.386(4) . ?
C26 H26 0.9500 . ?
C12 H12 0.9500 . ?
C12 C13 1.388(4) . ?
C35 H35 0.9500 . ?
C35 C36 1.384(4) . ?
C33 H33 0.9500 . ?
C45 H45 0.9500 . ?
C45 C44 1.398(5) . ?
C14 H14 0.9500 . ?
C14 C13 1.378(5) . ?
C14 C15 1.377(5) . ?
C36 H36 0.9500 . ?
C36 C37 1.401(5) . ?
C10 H10A 0.9800 . ?
C10 H10B 0.9800 . ?
C10 H10C 0.9800 . ?
C38 H38 0.9500 . ?
C38 C37 1.371(5) . ?
C13 H13 0.9500 . ?
C15 H15 0.9500 . ?
C37 H37 0.9500 . ?
C44 H44 0.9500 . ?
C44 C43 1.375(5) . ?
C43 H43 0.9500 . ?
C47A H47A 0.9900 . ?
C47A H47B 0.9900 . ?
C46B H46A 0.9900 . ?
C46B H46B 0.9900 . ?
C46B Cl2B 1.663(8) . ?
C46B Cl1B 1.788(9) . ?

loop_
_geom_torsion_atom_site_label_1
_geom_torsion_atom_site_label_2
_geom_torsion_atom_site_label_3
_geom_torsion_atom_site_label_4
_geom_torsion
_geom_torsion_site_symmetry_1
_geom_torsion_site_symmetry_2
_geom_torsion_site_symmetry_3
_geom_torsion_site_symmetry_4
_geom_torsion_publ_flag
Cu P2 N1 P1 0.47(10) . . . . ?
Cu P2 N1 C1 173.3(2) . . . . ?
Cu P2 C29 C30 154.37(19) . . . . ?
Cu P2 C29 C34 -23.2(2) . . . . ?
Cu P2 C23 C28 134.73(19) . . . . ?
Cu P2 C23 C24 -34.8(2) . . . . ?
Cu P1 N1 P2 -0.48(10) . . . . ?
Cu P1 N1 C1 -173.5(2) . . . . ?
Cu P1 C11 C16 -58.1(2) . . . . ?
Cu P1 C11 C12 115.4(2) . . . . ?
Cu P1 C17 C22 -3.2(2) . . . . ?
Cu P1 C17 C18 171.67(16) . . . . ?
Cu N2 C41 C46 -7.4(5) . . . . ?
Cu N2 C41 C42 173.3(2) . . . . ?
Cu N2 C40 O3 -175.83(17) . . . . ?
Cu N2 C40 C39 6.3(3) . . . . ?
Cu N3 C39 C40 -6.8(3) . . . . ?
Cu N3 C39 C38 175.5(2) . . . . ?
Cu N3 C35 C36 -176.0(2) . . . . ?
P2 N1 C1 C2 -85.2(3) . . . . ?
P2 N1 C1 C6 96.3(3) . . . . ?
P2 C29 C30 C31 -176.2(2) . . . . ?
P2 C29 C34 C33 176.7(2) . . . . ?
P2 C23 C28 C27 -169.7(2) . . . . ?
P2 C23 C24 C25 170.3(2) . . . . ?
P1 N1 C1 C2 86.3(3) . . . . ?
P1 N1 C1 C6 -92.1(3) . . . . ?
P1 C11 C16 C15 176.2(2) . . . . ?
P1 C11 C12 C13 -175.1(2) . . . . ?
P1 C17 C22 C21 174.8(2) . . . . ?
P1 C17 C18 C19 -174.4(2) . . . . ?
O2 C3 C4 C5 -175.3(2) . . . . ?
O2 C3 C4 C7 7.3(3) . . . . ?
O2 C9 C8 C7 4.5(4) . . . . ?
O1 C9 C8 C7 -175.6(3) . . . . ?
O3 C42 C43 C44 177.1(3) . . . . ?
N1 P2 C29 C30 53.5(2) . . . . ?
N1 P2 C29 C34 -124.0(2) . . . . ?
N1 P2 C23 C28 -126.6(2) . . . . ?
N1 P2 C23 C24 63.8(2) . . . . ?
N1 P1 C11 C16 41.3(2) . . . . ?
N1 P1 C11 C12 -145.2(2) . . . . ?
N1 P1 C17 C22 -104.5(2) . . . . ?
N1 P1 C17 C18 70.3(2) . . . . ?
N1 C1 C6 C5 -178.6(2) . . . . ?
N2 C41 C46 C45 -178.4(3) . . . . ?
N2 C41 C42 O3 1.2(3) . . . . ?
N2 C41 C42 C43 179.8(3) . . . . ?
N3 C39 C40 O3 -177.5(2) . . . . ?
N3 C39 C40 N2 0.2(4) . . . . ?
N3 C39 C38 C37 1.7(5) . . . . ?
N3 C35 C36 C37 0.5(5) . . . . ?
C2 C1 C6 C5 3.0(4) . . . . ?
C2 C3 C4 C5 4.5(4) . . . . ?
C2 C3 C4 C7 -172.9(2) . . . . ?
C29 P2 N1 P1 124.21(12) . . . . ?
C29 P2 N1 C1 -62.9(2) . . . . ?
C29 P2 C23 C28 -11.3(2) . . . . ?
C29 P2 C23 C24 179.16(18) . . . . ?
C29 C30 C31 C32 -0.4(4) . . . . ?
C29 C34 C33 C32 -0.2(5) . . . . ?
C1 C2 C3 O2 178.6(2) . . . . ?
C1 C2 C3 C4 -1.2(4) . . . . ?
C3 O2 C9 O1 178.1(2) . . . . ?
C3 O2 C9 C8 -2.0(3) . . . . ?
C3 C2 C1 N1 179.0(2) . . . . ?
C3 C2 C1 C6 -2.6(3) . . . . ?
C3 C4 C5 C6 -4.0(4) . . . . ?
C3 C4 C7 C8 -4.7(4) . . . . ?
C3 C4 C7 C10 172.8(2) . . . . ?
C9 O2 C3 C2 176.3(2) . . . . ?
C9 O2 C3 C4 -3.9(3) . . . . ?
C9 C8 C7 C4 -1.1(4) . . . . ?
C9 C8 C7 C10 -178.6(2) . . . . ?
C23 P2 N1 P1 -121.73(12) . . . . ?
C23 P2 N1 C1 51.1(2) . . . . ?
C23 P2 C29 C30 -60.0(2) . . . . ?
C23 P2 C29 C34 122.4(2) . . . . ?
C23 C28 C27 C26 0.7(4) . . . . ?
C23 C24 C25 C26 -0.2(4) . . . . ?
C11 P1 N1 P2 -122.36(12) . . . . ?
C11 P1 N1 C1 64.6(2) . . . . ?
C11 P1 C17 C22 145.3(2) . . . . ?
C11 P1 C17 C18 -39.9(2) . . . . ?
C11 C16 C15 C14 -1.5(5) . . . . ?
C11 C12 C13 C14 -0.6(4) . . . . ?
C17 P1 N1 P2 129.67(12) . . . . ?
C17 P1 N1 C1 -43.3(2) . . . . ?
C17 P1 C11 C16 150.2(2) . . . . ?
C17 P1 C11 C12 -36.3(2) . . . . ?
C17 C22 C21 C20 -0.2(4) . . . . ?
C17 C18 C19 C20 -0.1(4) . . . . ?
C4 C5 C6 C1 0.4(4) . . . . ?
C22 C17 C18 C19 0.3(4) . . . . ?
C22 C21 C20 C19 0.4(4) . . . . ?
C28 C23 C24 C25 0.1(4) . . . . ?
C28 C27 C26 C25 -0.7(4) . . . . ?
C18 C17 C22 C21 -0.1(4) . . . . ?
C18 C19 C20 C21 -0.2(4) . . . . ?
C24 C23 C28 C27 -0.3(4) . . . . ?
C24 C25 C26 C27 0.5(4) . . . . ?
C5 C4 C7 C8 178.1(3) . . . . ?
C5 C4 C7 C10 -4.4(4) . . . . ?
C7 C4 C5 C6 173.2(2) . . . . ?
C30 C29 C34 C33 -1.0(4) . . . . ?
C30 C31 C32 C33 -0.8(4) . . . . ?
C34 C29 C30 C31 1.3(4) . . . . ?
C16 C11 C12 C13 -1.5(4) . . . . ?
C41 N2 C40 O3 1.0(3) . . . . ?
C41 N2 C40 C39 -176.8(2) . . . . ?
C41 C46 C45 C44 -1.3(4) . . . . ?
C41 C42 C43 C44 -1.2(4) . . . . ?
C31 C32 C33 C34 1.1(5) . . . . ?
C39 N3 C35 C36 0.4(4) . . . . ?
C39 C38 C37 C36 -0.7(5) . . . . ?
C46 C41 C42 O3 -178.2(2) . . . . ?
C46 C41 C42 C43 0.4(4) . . . . ?
C46 C45 C44 C43 0.5(5) . . . . ?
C42 O3 C40 N2 -0.3(3) . . . . ?
C42 O3 C40 C39 177.6(2) . . . . ?
C42 C41 C46 C45 0.8(4) . . . . ?
C12 C11 C16 C15 2.6(4) . . . . ?
C35 N3 C39 C40 176.1(2) . . . . ?
C35 N3 C39 C38 -1.5(4) . . . . ?
C35 C36 C37 C38 -0.3(5) . . . . ?
C40 O3 C42 C41 -0.6(3) . . . . ?
C40 O3 C42 C43 -179.1(3) . . . . ?
C40 N2 C41 C46 178.0(3) . . . . ?
C40 N2 C41 C42 -1.3(3) . . . . ?
C40 C39 C38 C37 -175.7(3) . . . . ?
C45 C44 C43 C42 0.7(4) . . . . ?
C38 C39 C40 O3 0.1(4) . . . . ?
C38 C39 C40 N2 177.9(3) . . . . ?
C13 C14 C15 C16 -0.7(5) . . . . ?
C15 C14 C13 C12 1.8(5) . . . . ?
